data_7032631
loop_
_publ_author_name
'M\;aczka, Miros\/law'
'Pietraszko, Adam'
'Macalik, Lucyna'
'Sieradzki, Adam'
'Trzmiel, Justyna'
'Pikul, Adam'

_publ_section_title
;
 Synthesis and order-disorder transition in a novel metal formate
 framework of [(CH3)2NH2]Na0.5Fe0.5(HCOO)3].
;
_journal_issue 45
_journal_name_full 'Dalton transactions (Cambridge, England : 2003)'
_journal_page_first 17075
_journal_page_last 17084
_journal_paper_doi 10.1039/c4dt02586e
_journal_volume 43
_journal_year 2014
_chemical_formula_sum 'C10 H22 Fe N2 Na O12'
_chemical_formula_weight 441.226
_chemical_name_systematic
;
  ?
;
_space_group_IT_number 2
_symmetry_cell_setting triclinic
_symmetry_space_group_name_Hall '-P 1'
_symmetry_space_group_name_H-M 'P -1'
_atom_sites_solution_hydrogens geom
_atom_sites_solution_primary direct
_atom_sites_solution_secondary difmap
_audit_creation_method SHELXL-97
_cell_angle_alpha 95.37(3)
_cell_angle_beta 90.43(3)
_cell_angle_gamma 89.91(3)
_cell_formula_units_Z 2
_cell_length_a 8.2617(17)
_cell_length_b 9.0797(18)
_cell_length_c 12.293(3)
_cell_measurement_reflns_used 3754
_cell_measurement_temperature 110(2)
_cell_measurement_theta_max 53.46
_cell_measurement_theta_min 4.58
_cell_volume 918.1(3)
_computing_cell_refinement 'CrysAlis v.171.33.42'
_computing_data_collection 'CrysAlis v.171.33.42'
_computing_data_reduction 'CrysAlis v.171.33.42'
_computing_molecular_graphics 'Diamond 3.2'
_computing_structure_refinement 'SHELXL-97 (Sheldrick, 1997)'
_computing_structure_solution 'SHELXS-97 (Sheldrick, 1990)'
_diffrn_ambient_temperature 110(2)
_diffrn_measured_fraction_theta_full 0.959
_diffrn_measured_fraction_theta_max 0.959
_diffrn_measurement_device_type KM4CCD
_diffrn_measurement_method CCD
_diffrn_radiation_monochromator graphite
_diffrn_radiation_source 'fine-focus sealed tube'
_diffrn_radiation_type MoK\a
_diffrn_radiation_wavelength 0.71073
_diffrn_reflns_av_R_equivalents 0.0393
_diffrn_reflns_av_sigmaI/netI 0.0420
_diffrn_reflns_limit_h_max 10
_diffrn_reflns_limit_h_min -10
_diffrn_reflns_limit_k_max 10
_diffrn_reflns_limit_k_min -11
_diffrn_reflns_limit_l_max 15
_diffrn_reflns_limit_l_min -15
_diffrn_reflns_number 8492
_diffrn_reflns_theta_full 26.73
_diffrn_reflns_theta_max 26.73
_diffrn_reflns_theta_min 2.96
_exptl_absorpt_coefficient_mu 0.907
_exptl_absorpt_correction_T_max 1.1214
_exptl_absorpt_correction_T_min 0.8732
_exptl_absorpt_correction_type analytical
_exptl_absorpt_process_details 'CrysAlis v.171.33.42'
_exptl_crystal_colour yellow
_exptl_crystal_density_diffrn 1.596
_exptl_crystal_density_method 'not measured'
_exptl_crystal_description cubic
_exptl_crystal_F_000 458
_exptl_crystal_size_max 0.38
_exptl_crystal_size_mid 0.36
_exptl_crystal_size_min 0.24
_refine_diff_density_max 2.807
_refine_diff_density_min -1.242
_refine_diff_density_rms 0.172
_refine_ls_extinction_method none
_refine_ls_goodness_of_fit_ref 1.363
_refine_ls_hydrogen_treatment mixed
_refine_ls_matrix_type full
_refine_ls_number_parameters 236
_refine_ls_number_reflns 3754
_refine_ls_number_restraints 0
_refine_ls_restrained_S_all 1.363
_refine_ls_R_factor_all 0.1141
_refine_ls_R_factor_gt 0.0974
_refine_ls_shift/su_max 0.000
_refine_ls_shift/su_mean 0.000
_refine_ls_structure_factor_coef Fsqd
_refine_ls_weighting_details 'calc w=1/[\s^2^(Fo^2^)+(0.0500P)^2^+5.0000P] where P=(Fo^2^+2Fc^2^)/3'
_refine_ls_weighting_scheme calc
_refine_ls_wR_factor_gt 0.2159
_refine_ls_wR_factor_ref 0.2217
_reflns_number_gt 2907
_reflns_number_total 3754
_reflns_threshold_expression >2sigma(I)
_cod_data_source_file c4dt02586e2.cif
_cod_data_source_block p-1110a
_cod_depositor_comments 'Adding full bibliography for 7032630--7032631.cif.'
_cod_original_formula_sum 'C10 H22 Fe1 N2 Na1 O12'
_cod_database_code 7032631

loop_
_symmetry_equiv_pos_as_xyz
'x, y, z'
'-x, -y, -z'

loop_
_atom_site_label
_atom_site_type_symbol
_atom_site_fract_x
_atom_site_fract_y
_atom_site_fract_z
_atom_site_U_iso_or_equiv
_atom_site_adp_type
_atom_site_occupancy
_atom_site_symmetry_multiplicity
_atom_site_calc_flag
Fe1 Fe 0.26415(5) 0.25420(5) 0.25218(3) 0.02281(11) Uani 1 1 d
O1 O 0.3511(3) 0.4540(2) 0.19879(17) 0.0269(6) Uani 1 1 d
O2 O 0.1469(3) 0.2414(2) 0.10989(18) 0.0276(6) Uani 1 1 d
O3 O 0.3757(3) 0.2578(3) 0.39789(17) 0.0282(6) Uani 1 1 d
O4 O 0.0654(3) 0.3457(2) 0.31012(17) 0.0262(6) Uani 1 1 d
O5 O 0.1808(3) 0.0502(2) 0.30612(18) 0.0277(6) Uani 1 1 d
O6 O 0.4646(3) 0.1629(3) 0.19170(18) 0.0281(6) Uani 1 1 d
Na1 Na -0.23526(14) -0.24557(13) 0.24933(9) 0.0227(3) Uani 1 1 d
O7 O -0.1255(3) 0.5192(3) 0.3085(2) 0.0391(7) Uani 1 1 d
O8 O 0.6649(3) -0.0020(3) 0.1915(2) 0.0360(7) Uani 1 1 d
O9 O 0.0054(3) -0.1331(3) 0.3167(2) 0.0374(7) Uani 1 1 d
O10 O 0.5343(3) 0.6327(3) 0.1860(2) 0.0395(7) Uani 1 1 d
O11 O 0.3771(3) 0.2278(3) 0.57972(17) 0.0336(6) Uani 1 1 d
O12 O 0.1211(3) 0.2418(3) -0.06890(19) 0.0398(7) Uani 1 1 d
C1 C 0.2006(4) 0.2595(4) 0.0126(3) 0.0257(8) Uani 1 1 d
C2 C 0.0459(4) -0.0064(4) 0.2850(2) 0.0256(8) Uani 1 1 d
C3 C -0.0054(4) 0.4624(4) 0.2711(3) 0.0294(8) Uani 1 1 d
C4 C 0.4887(4) 0.5103(4) 0.2199(3) 0.0276(8) Uani 1 1 d
C5 C 0.5381(4) 0.0480(4) 0.2280(3) 0.0260(8) Uani 1 1 d
C6 C 0.3085(4) 0.2408(4) 0.4917(3) 0.0287(8) Uani 1 1 d
C7 C 0.7504(4) 0.3441(4) 0.0383(3) 0.0353(9) Uani 1 1 d
H7A H 0.7972 0.3810 0.1062 0.050 Uiso 1 1 calc
H7B H 0.6360 0.3544 0.0419 0.050 Uiso 1 1 calc
H7C H 0.7907 0.3983 -0.0181 0.050 Uiso 1 1 calc
C8 C 0.2778(7) -0.1356(5) 0.0727(4) 0.0615(14) Uani 1 1 d
H8A H 0.2492 -0.0340 0.0847 0.050 Uiso 1 1 calc
H8B H 0.3920 -0.1444 0.0660 0.050 Uiso 1 1 calc
H8C H 0.2428 -0.1859 0.1326 0.050 Uiso 1 1 calc
C9 C 0.2570(5) 0.6124(5) 0.4525(4) 0.0593(13) Uani 1 1 d
H9A H 0.3230 0.5767 0.5081 0.050 Uiso 1 1 calc
H9B H 0.2877 0.5655 0.3834 0.050 Uiso 1 1 calc
H9C H 0.1468 0.5910 0.4658 0.050 Uiso 1 1 calc
C10 C 0.7604(5) 0.1640(4) 0.4499(3) 0.0387(10) Uani 1 1 d
H10A H 0.7032 0.2058 0.3929 0.050 Uiso 1 1 calc
H10B H 0.7305 0.0632 0.4510 0.050 Uiso 1 1 calc
H10C H 0.8735 0.1704 0.4378 0.050 Uiso 1 1 calc
N1 N -0.2093(5) 0.1930(5) 0.0158(3) 0.0574(12) Uani 1 1 d
H1A H -0.1072 0.1845 0.0097 0.050 Uiso 1 1 calc
H1B H -0.2385 0.1459 0.0689 0.050 Uiso 1 1 calc
N2 N 0.7235(5) 0.2389(5) 0.5469(3) 0.0647(13) Uani 1 1 d
H2A H 0.7833 0.2078 0.5965 0.050 Uiso 1 1 calc
H2B H 0.6258 0.2210 0.5623 0.050 Uiso 1 1 calc
H1 H 0.2947 0.3011 -0.0014 0.048 Uiso 1 1 d
H2 H -0.0272 0.0407 0.2532 0.051 Uiso 1 1 d
H3 H 0.0322 0.4987 0.2016 0.078 Uiso 1 1 d
H4 H 0.5520 0.4482 0.2624 0.029 Uiso 1 1 d
H5 H 0.4986 -0.0005 0.2764 0.009 Uiso 1 1 d
H6 H 0.2215 0.2346 0.4913 0.026 Uiso 1 1 d

loop_
_atom_site_aniso_label
_atom_site_aniso_U_11
_atom_site_aniso_U_22
_atom_site_aniso_U_33
_atom_site_aniso_U_23
_atom_site_aniso_U_13
_atom_site_aniso_U_12
Fe1 0.0258(2) 0.0232(2) 0.01698(19) -0.01114(16) -0.00064(16) -0.00582(18)
O1 0.0304(10) 0.0239(11) 0.0236(10) -0.0129(9) -0.0010(9) -0.0087(9)
O2 0.0278(10) 0.0273(11) 0.0250(11) -0.0123(9) -0.0028(9) -0.0064(9)
O3 0.0310(11) 0.0299(12) 0.0208(10) -0.0123(9) -0.0028(9) -0.0043(10)
O4 0.0255(10) 0.0280(11) 0.0224(10) -0.0127(9) 0.0009(8) -0.0032(9)
O5 0.0279(10) 0.0287(12) 0.0235(10) -0.0130(9) -0.0022(9) -0.0058(9)
O6 0.0291(10) 0.0282(11) 0.0240(11) -0.0133(9) 0.0000(9) -0.0020(9)
Na1 0.0270(5) 0.0215(6) 0.0168(5) -0.0132(4) -0.0001(4) -0.0071(5)
O7 0.0383(13) 0.0349(13) 0.0409(14) -0.0137(11) 0.0037(11) 0.0022(11)
O8 0.0409(12) 0.0317(13) 0.0329(12) -0.0114(11) 0.0086(10) 0.0039(11)
O9 0.0468(13) 0.0287(12) 0.0343(12) -0.0093(10) -0.0117(11) -0.0142(11)
O10 0.0417(13) 0.0287(12) 0.0458(14) -0.0077(11) -0.0061(11) -0.0147(11)
O11 0.0391(12) 0.0422(13) 0.0165(10) -0.0129(10) 0.0009(9) -0.0122(11)
O12 0.0355(12) 0.0533(15) 0.0254(11) -0.0242(11) -0.0042(10) -0.0054(12)
C1 0.0285(14) 0.0226(15) 0.0245(15) -0.0051(13) -0.0007(12) -0.0040(13)
C2 0.0284(14) 0.0272(16) 0.0195(14) -0.0068(13) -0.0017(12) -0.0002(13)
C3 0.0280(15) 0.0343(18) 0.0231(15) -0.0116(14) -0.0020(12) -0.0003(14)
C4 0.0337(15) 0.0279(16) 0.0187(14) -0.0108(13) 0.0007(12) -0.0068(14)
C5 0.0309(15) 0.0253(16) 0.0203(14) -0.0060(13) -0.0007(12) -0.0099(13)
C6 0.0324(15) 0.0243(16) 0.0276(16) -0.0068(14) 0.0008(13) -0.0062(13)
C7 0.0388(17) 0.0313(18) 0.0330(17) -0.0125(15) 0.0008(14) -0.0081(15)
C8 0.087(3) 0.050(2) 0.041(2) -0.0272(19) 0.002(2) 0.002(2)
C9 0.054(2) 0.052(2) 0.063(2) -0.0408(19) -0.009(2) -0.003(2)
C10 0.0423(18) 0.0372(19) 0.0324(17) -0.0181(15) -0.0016(15) -0.0028(16)
N1 0.054(2) 0.062(2) 0.053(2) -0.0121(19) 0.0154(17) -0.0036(19)
N2 0.063(2) 0.071(3) 0.055(2) -0.020(2) -0.0170(18) 0.019(2)

loop_
_atom_type_symbol
_atom_type_description
_atom_type_scat_dispersion_real
_atom_type_scat_dispersion_imag
_atom_type_scat_source
C C 0.0033 0.0016 'International Tables Vol C Tables 4.2.6.8 and 6.1.1.4'
H H 0.0000 0.0000 'International Tables Vol C Tables 4.2.6.8 and 6.1.1.4'
N N 0.0061 0.0033 'International Tables Vol C Tables 4.2.6.8 and 6.1.1.4'
O O 0.0106 0.0060 'International Tables Vol C Tables 4.2.6.8 and 6.1.1.4'
Na Na 0.0362 0.0249 'International Tables Vol C Tables 4.2.6.8 and 6.1.1.4'
Fe Fe 0.3463 0.8444 'International Tables Vol C Tables 4.2.6.8 and 6.1.1.4'

loop_
_geom_angle_atom_site_label_1
_geom_angle_atom_site_label_2
_geom_angle_atom_site_label_3
_geom_angle
_geom_angle_site_symmetry_1
_geom_angle_site_symmetry_3
O4 Fe1 O6 179.22(10) . .
O4 Fe1 O2 84.45(9) . .
O6 Fe1 O2 94.89(9) . .
O4 Fe1 O3 94.90(9) . .
O6 Fe1 O3 85.78(9) . .
O2 Fe1 O3 176.95(10) . .
O4 Fe1 O1 93.14(9) . .
O6 Fe1 O1 86.35(9) . .
O2 Fe1 O1 82.70(9) . .
O3 Fe1 O1 100.32(9) . .
O4 Fe1 O5 87.91(9) . .
O6 Fe1 O5 92.60(9) . .
O2 Fe1 O5 97.77(9) . .
O3 Fe1 O5 79.22(9) . .
O1 Fe1 O5 178.89(9) . .
C4 O1 Fe1 126.0(2) . .
C1 O2 Fe1 129.7(2) . .
C6 O3 Fe1 126.8(2) . .
C3 O4 Fe1 124.1(2) . .
C2 O5 Fe1 125.4(2) . .
C5 O6 Fe1 125.1(2) . .
O10 Na1 O9 176.99(11) 1_445 .
O10 Na1 O11 83.02(10) 1_445 2_556
O9 Na1 O11 96.76(9) . 2_556
O10 Na1 O12 93.74(10) 1_445 2
O9 Na1 O12 86.85(9) . 2
O11 Na1 O12 172.19(10) 2_556 2
O10 Na1 O7 89.92(10) 1_445 1_545
O9 Na1 O7 87.08(10) . 1_545
O11 Na1 O7 84.96(10) 2_556 1_545
O12 Na1 O7 102.18(10) 2 1_545
O10 Na1 O8 92.49(10) 1_445 1_455
O9 Na1 O8 90.51(10) . 1_455
O11 Na1 O8 95.61(9) 2_556 1_455
O12 Na1 O8 77.39(10) 2 1_455
O7 Na1 O8 177.58(9) 1_545 1_455
C3 O7 Na1 122.7(2) . 1_565
C5 O8 Na1 118.9(2) . 1_655
C2 O9 Na1 119.0(2) . .
C4 O10 Na1 122.7(2) . 1_665
C6 O11 Na1 122.6(2) . 2_556
C1 O12 Na1 122.8(2) . 2
O12 C1 O2 124.3(3) . .
O12 C1 H1 109.9 . .
O2 C1 H1 125.1 . .
O5 C2 O9 122.2(3) . .
O5 C2 H2 120.7 . .
O9 C2 H2 116.9 . .
O7 C3 O4 123.5(3) . .
O7 C3 H3 115.5 . .
O4 C3 H3 120.5 . .
O1 C4 O10 123.2(3) . .
O1 C4 H4 110.6 . .
O10 C4 H4 126.2 . .
O8 C5 O6 123.4(3) . .
O8 C5 H5 113.6 . .
O6 C5 H5 122.9 . .
O11 C6 O3 127.5(3) . .
O11 C6 H6 116.4 . .
O3 C6 H6 116.1 . .
N1 C7 H7A 109.5 1_655 .
N1 C7 H7B 109.5 1_655 .
H7A C7 H7B 109.5 . .
N1 C7 H7C 109.5 1_655 .
H7A C7 H7C 109.5 . .
H7B C7 H7C 109.5 . .
N1 C8 H8A 109.5 2 .
N1 C8 H8B 109.5 2 .
H8A C8 H8B 109.5 . .
N1 C8 H8C 109.5 2 .
H8A C8 H8C 109.5 . .
H8B C8 H8C 109.5 . .
N2 C9 H9A 109.5 2_666 .
N2 C9 H9B 109.5 2_666 .
H9A C9 H9B 109.5 . .
N2 C9 H9C 109.5 2_666 .
H9A C9 H9C 109.5 . .
H9B C9 H9C 109.5 . .
N2 C10 H10A 109.5 . .
N2 C10 H10B 109.5 . .
H10A C10 H10B 109.5 . .
N2 C10 H10C 109.5 . .
H10A C10 H10C 109.5 . .
H10B C10 H10C 109.5 . .
C8 N1 C7 111.8(4) 2 1_455
C8 N1 H1A 109.3 2 .
C7 N1 H1A 109.3 1_455 .
C8 N1 H1B 109.3 2 .
C7 N1 H1B 109.3 1_455 .
H1A N1 H1B 107.9 . .
C10 N2 C9 113.2(4) . 2_666
C10 N2 H2A 108.9 . .
C9 N2 H2A 108.9 2_666 .
C10 N2 H2B 108.9 . .
C9 N2 H2B 108.9 2_666 .
H2A N2 H2B 107.7 . .

loop_
_geom_bond_atom_site_label_1
_geom_bond_atom_site_label_2
_geom_bond_distance
_geom_bond_site_symmetry_2
Fe1 O4 1.948(2) .
Fe1 O6 1.970(2) .
Fe1 O2 1.987(2) .
Fe1 O3 2.006(2) .
Fe1 O1 2.115(2) .
Fe1 O5 2.141(2) .
O1 C4 1.263(4) .
O2 C1 1.303(4) .
O3 C6 1.306(4) .
O4 C3 1.336(4) .
O5 C2 1.244(4) .
O6 C5 1.318(4) .
Na1 O10 2.297(3) 1_445
Na1 O9 2.346(3) .
Na1 O11 2.406(3) 2_556
Na1 O12 2.420(3) 2
Na1 O7 2.487(3) 1_545
Na1 O8 2.521(3) 1_455
O7 C3 1.193(4) .
O7 Na1 2.487(3) 1_565
O8 C5 1.214(4) .
O8 Na1 2.521(3) 1_655
O9 C2 1.294(4) .
O10 C4 1.280(4) .
O10 Na1 2.297(3) 1_665
O11 C6 1.233(4) .
O11 Na1 2.406(3) 2_556
O12 C1 1.192(4) .
O12 Na1 2.420(3) 2
C1 H1 0.8899 .
C2 H2 0.8529 .
C3 H3 0.9955 .
C4 H4 0.9567 .
C5 H5 0.8399 .
C6 H6 0.7216 .
C7 N1 1.414(5) 1_655
C7 H7A 0.9500 .
C7 H7B 0.9500 .
C7 H7C 0.9500 .
C8 N1 1.289(6) 2
C8 H8A 0.9500 .
C8 H8B 0.9500 .
C8 H8C 0.9500 .
C9 N2 1.359(6) 2_666
C9 H9A 0.9500 .
C9 H9B 0.9500 .
C9 H9C 0.9500 .
C10 N2 1.353(5) .
C10 H10A 0.9500 .
C10 H10B 0.9500 .
C10 H10C 0.9500 .
N1 C8 1.289(6) 2
N1 C7 1.414(5) 1_455
N1 H1A 0.8500 .
N1 H1B 0.8500 .
N2 C9 1.359(6) 2_666
N2 H2A 0.8500 .
N2 H2B 0.8500 .

loop_
_geom_hbond_atom_site_label_D
_geom_hbond_atom_site_label_H
_geom_hbond_atom_site_label_A
_geom_hbond_distance_DH
_geom_hbond_distance_HA
_geom_hbond_distance_DA
_geom_hbond_angle_DHA
_geom_hbond_site_symmetry_A
C7 H7A O7 0.95 2.75 3.685(4) 168.3 1_655
C7 H7B O1 0.95 3.13 3.936(4) 143.3 .
C7 H7B O6 0.95 3.01 3.535(5) 116.2 .
C7 H7B O10 0.95 3.07 3.535(4) 112.0 .
C7 H7B O10 0.95 3.14 3.632(5) 114.2 2_665
C7 H7C O1 0.95 2.94 3.677(5) 135.8 2_665
C8 H8A O2 0.95 2.63 3.577(5) 175.3 .
C8 H8A O5 0.95 2.82 3.293(5) 111.9 .
C8 H8A O6 0.95 2.76 3.332(5) 119.3 .
C8 H8B O8 0.95 2.95 3.666(6) 132.9 .
C8 H8B O10 0.95 2.86 3.369(6) 114.6 1_545
C8 H8C O9 0.95 3.01 3.762(6) 137.1 .
C9 H9A O3 0.95 3.07 3.674(5) 122.8 2_666
C9 H9A O7 0.95 2.99 3.457(6) 111.8 2_566
C9 H9B O1 0.95 2.46 3.405(5) 175.8 .
C9 H9B O3 0.95 2.91 3.373(5) 111.5 .
C9 H9B O4 0.95 2.80 3.258(5) 110.8 .
C9 H9C O7 0.95 2.99 3.672(5) 130.1 .
C10 H10A O3 0.95 2.75 3.361(4) 123.2 .
C10 H10A O6 0.95 3.15 3.991(4) 148.9 .
C10 H10A O8 0.95 2.99 3.473(4) 113.3 .
C10 H10B O11 0.95 2.78 3.721(5) 170.7 2_656
C10 H10C O4 0.95 2.83 3.555(5) 133.6 1_655
C10 H10C O5 0.95 3.16 3.999(4) 148.4 1_655
N1 H1A O2 0.85 2.46 3.170(4) 141.9 .
N1 H1A O12 0.85 2.21 2.977(5) 150.0 .
N1 H1B O6 0.85 2.89 3.494(4) 130.1 1_455
N1 H1B O8 0.85 2.26 3.104(5) 171.5 1_455
N2 H2A O5 0.85 2.74 3.412(5) 136.7 2_656
N2 H2A O9 0.85 2.18 2.998(5) 161.7 2_656
N2 H2B O3 0.85 2.92 3.409(5) 118.5 .
N2 H2B O11 0.85 2.07 2.896(5) 164.8 .
C1 H1 O10 0.89 2.80 3.501(4) 137.2 2_665
C2 H2 O8 0.85 2.67 3.344(4) 137.3 1_455
C4 H4 O3 0.96 2.91 3.449(4) 116.8 .
C4 H4 O7 0.96 2.78 3.359(4) 119.4 1_655
C5 H5 O5 0.84 2.69 3.110(4) 112.8 .
C5 H5 O11 0.84 3.02 3.664(4) 135.7 2_656
C6 H6 O4 0.72 2.83 3.201(4) 114.8 .
